data_7134749
loop_
_publ_author_name
'Sihag, Naveen'
'Bhartiya, Hemaang'
'Jain, Swati'
'Singh, Jitendra'
'Reddy, S. Rajagopala'
'Yadav, M. Ramu'

_publ_section_title
;
 Pd-catalyzed enantioselective reductive Heck reaction of mono-fluoro,
 <i>gem</i>-difluoro, and trifluoromethyl tethered-alkenes.
;
_journal_issue 61
_journal_name_full 'Chemical communications (Cambridge, England)'
_journal_page_first 11413
_journal_page_last 11416
_journal_paper_doi 10.1039/d5cc01559f
_journal_volume 61
_journal_year 2025
_chemical_formula_moiety 'C11 H10 F2 I N O'
_chemical_formula_sum 'C11 H10 F2 I N O'
_chemical_formula_weight 337.109
_space_group_crystal_system monoclinic
_space_group_IT_number 15
_space_group_name_Hall '-C 2yc'
_space_group_name_H-M_alt 'C 1 2/c 1'
_symmetry_Int_Tables_number 15
_atom_sites_solution_primary iterative
_audit_creation_date 2024-02-08
_audit_creation_method
;
Olex2 1.5
(compiled 2023.02.24 svn.rf166f9f3 for OlexSys, GUI svn.r6725)
;
_audit_update_record
;
2024-09-16 deposited with the CCDC.	2025-06-17 downloaded from the CCDC.
;
_cell_angle_alpha 90
_cell_angle_beta 132.601(1)
_cell_angle_gamma 90
_cell_formula_units_Z 8
_cell_length_a 20.4768(11)
_cell_length_b 11.5083(6)
_cell_length_c 14.1850(8)
_cell_measurement_reflns_used 9836
_cell_measurement_temperature 298(2)
_cell_measurement_theta_max 27.22
_cell_measurement_theta_min 2.28
_cell_volume 2460.5(2)
_computing_cell_refinement 'SAINT V8.40B (?, 2016)'
_computing_data_reduction 'SAINT V8.40B (?, 2016)'
_computing_molecular_graphics 'Olex2 1.5 (Dolomanov et al., 2009)'
_computing_publication_material 'Olex2 1.5 (Dolomanov et al., 2009)'
_computing_structure_refinement 'olex2.refine 1.5 (Bourhis et al., 2015)'
_computing_structure_solution 'olex2.solve 1.5 (Bourhis et al., 2015)'
_diffrn_ambient_temperature 298.00
_diffrn_measured_fraction_theta_full 1.0000
_diffrn_measured_fraction_theta_max 1.0000
_diffrn_measurement_device_type 'Bruker APEX-II CCD'
_diffrn_measurement_method '\f and \w scans'
_diffrn_radiation_type 'Mo K\a'
_diffrn_radiation_wavelength 0.71073
_diffrn_reflns_av_R_equivalents 0.0368
_diffrn_reflns_av_unetI/netI 0.0192
_diffrn_reflns_Laue_measured_fraction_full 1.0000
_diffrn_reflns_Laue_measured_fraction_max 1.0000
_diffrn_reflns_limit_h_max 26
_diffrn_reflns_limit_h_min -26
_diffrn_reflns_limit_k_max 15
_diffrn_reflns_limit_k_min -15
_diffrn_reflns_limit_l_max 18
_diffrn_reflns_limit_l_min -18
_diffrn_reflns_number 25756
_diffrn_reflns_point_group_measured_fraction_full 1.0000
_diffrn_reflns_point_group_measured_fraction_max 1.0000
_diffrn_reflns_theta_full 25.2417
_diffrn_reflns_theta_max 27.71
_diffrn_reflns_theta_min 2.23
_diffrn_source_current 1.0
_diffrn_source_power 0.05
_diffrn_source_voltage 50.0
_diffrn_standards_number 0
_exptl_absorpt_coefficient_mu 2.607
_exptl_absorpt_correction_T_max 0.7456
_exptl_absorpt_correction_T_min 0.6002
_exptl_absorpt_correction_type multi-scan
_exptl_absorpt_process_details
;
SADABS-2016/2 (Bruker,2016/2) was used for absorption correction.
wR2(int) was 0.1368 before and 0.0501 after correction.
The Ratio of minimum to maximum transmission is 0.8050.
The \l/2 correction factor is Not present.
;
_exptl_crystal_colour 'clear whiteish white'
_exptl_crystal_colour_lustre clear
_exptl_crystal_colour_modifier whiteish
_exptl_crystal_colour_primary white
_exptl_crystal_density_diffrn 1.820
_exptl_crystal_description block
_exptl_crystal_F_000 1293.696
_exptl_crystal_size_max 0.015
_exptl_crystal_size_mid 0.014
_exptl_crystal_size_min 0.012
_refine_diff_density_max 0.7708
_refine_diff_density_min -0.8292
_refine_diff_density_rms 0.0811
_refine_ls_d_res_high 0.7641
_refine_ls_d_res_low 9.1469
_refine_ls_goodness_of_fit_ref 1.0381
_refine_ls_hydrogen_treatment constr
_refine_ls_matrix_type full
_refine_ls_number_constraints 16
_refine_ls_number_parameters 147
_refine_ls_number_reflns 2895
_refine_ls_number_restraints 0
_refine_ls_restrained_S_all 1.0381
_refine_ls_R_factor_all 0.0398
_refine_ls_R_factor_gt 0.0285
_refine_ls_shift/su_max -0.0009
_refine_ls_shift/su_mean 0.0000
_refine_ls_structure_factor_coef Fsqd
_refine_ls_weighting_details 'w=1/[\s^2^(Fo^2^)+(0.0227P)^2^+4.6476P] where P=(Fo^2^+2Fc^2^)/3'
_refine_ls_weighting_scheme calc
_refine_ls_wR_factor_gt 0.0622
_refine_ls_wR_factor_ref 0.0682
_reflns_Friedel_coverage 0.0
_reflns_limit_h_max 19
_reflns_limit_h_min -26
_reflns_limit_k_max 15
_reflns_limit_k_min 0
_reflns_limit_l_max 18
_reflns_limit_l_min 0
_reflns_number_gt 2318
_reflns_number_total 2895
_reflns_threshold_expression I>=2u(I)
_cod_data_source_file d5cc01559f2.cif
_cod_data_source_block NS_4F_MF_0m_a
_cod_depositor_comments 'Adding full bibliography for 7134747--7134749.cif.'
_cod_database_code 7134749
_olex2_refinement_description
;
1. Fixed Uiso
 At 1.2 times of:
  All C(H) groups
 At 1.5 times of:
  All C(H,H,H) groups
2.a Aromatic/amide H refined with riding coordinates:
 C3(H3), C5(H5), C6(H6), C9(H9)
2.b Idealised Me refined as rotating group:
 C10(H10a,H10b,H10c), C11(H11a,H11b,H11c)
;
_olex2_submission_special_instructions 'No special instructions were received'

loop_
_space_group_symop_id
_space_group_symop_operation_xyz
1 x,y,z
2 -x,y,-z+1/2
3 -x,-y,-z
4 x,-y,z-1/2
5 x+1/2,y+1/2,z
6 -x+1/2,y+1/2,-z+1/2
7 -x+1/2,-y+1/2,-z
8 x+1/2,-y+1/2,z-1/2

loop_
_atom_site_label
_atom_site_type_symbol
_atom_site_fract_x
_atom_site_fract_y
_atom_site_fract_z
_atom_site_U_iso_or_equiv
_atom_site_adp_type
_atom_site_occupancy
_atom_site_refinement_flags_posn
I1 I 0.437340(14) 0.17283(2) 0.49097(2) 0.06822(10) Uani 1.000000 .
F1 F 0.70394(16) 0.36362(19) 0.5248(2) 0.0807(6) Uani 1.000000 .
F2 F 0.49828(17) 0.61601(18) 0.6434(2) 0.0906(7) Uani 1.000000 .
O3 O 0.68514(15) 0.03135(18) 0.6777(2) 0.0653(6) Uani 1.000000 .
N1 N 0.65114(17) 0.1863(2) 0.7340(2) 0.0510(6) Uani 1.000000 .
C1 C 0.61006(19) 0.2974(2) 0.7069(3) 0.0446(6) Uani 1.000000 .
C2 C 0.51896(19) 0.3122(2) 0.6091(3) 0.0484(6) Uani 1.000000 .
C3 C 0.4810(2) 0.4209(3) 0.5880(3) 0.0572(7) Uani 1.000000 .
C4 C 0.5354(2) 0.5106(3) 0.6656(3) 0.0601(8) Uani 1.000000 .
C5 C 0.6251(2) 0.4992(3) 0.7641(3) 0.0614(8) Uani 1.000000 .
C6 C 0.6617(2) 0.3912(3) 0.7845(3) 0.0546(7) Uani 1.000000 .
C7 C 0.66531(18) 0.1344(2) 0.6636(3) 0.0470(6) Uani 1.000000 .
C8 C 0.65913(18) 0.2049(2) 0.5691(3) 0.0454(6) Uani 1.000000 .
C9 C 0.7020(2) 0.3035(3) 0.6044(3) 0.0558(7) Uani 1.000000 .
C10 C 0.6620(3) 0.1155(4) 0.8300(4) 0.0901(13) Uani 1.000000 .
C11 C 0.6125(3) 0.1495(3) 0.4425(3) 0.0660(9) Uani 1.000000 .
H3 H 0.4202(2) 0.4319(3) 0.5226(3) 0.0686(9) Uiso 1.000000 R
H5 H 0.6602(2) 0.5622(3) 0.8157(3) 0.0737(10) Uiso 1.000000 R
H6 H 0.7224(2) 0.3810(3) 0.8519(3) 0.0655(9) Uiso 1.000000 R
H9 H 0.7315(2) 0.3325(3) 0.6858(3) 0.0670(9) Uiso 1.000000 R
H10a H 0.7234(4) 0.096(2) 0.8978(16) 0.135(2) Uiso 1.000000 GR
H10b H 0.642(2) 0.1589(12) 0.864(2) 0.135(2) Uiso 1.000000 GR
H10c H 0.6275(18) 0.0458(14) 0.7905(8) 0.135(2) Uiso 1.000000 GR
H11a H 0.6422(10) 0.0786(12) 0.4548(4) 0.0989(13) Uiso 1.000000 GR
H11b H 0.5523(5) 0.133(2) 0.4011(11) 0.0989(13) Uiso 1.000000 GR
H11c H 0.6130(15) 0.2015(9) 0.3900(10) 0.0989(13) Uiso 1.000000 GR

loop_
_atom_site_aniso_label
_atom_site_aniso_U_11
_atom_site_aniso_U_22
_atom_site_aniso_U_33
_atom_site_aniso_U_12
_atom_site_aniso_U_13
_atom_site_aniso_U_23
I1 0.05344(14) 0.06691(15) 0.08017(17) -0.01394(10) 0.04356(13) -0.01341(11)
F1 0.1011(16) 0.0791(13) 0.0893(14) -0.0204(12) 0.0754(14) -0.0021(11)
F2 0.1183(19) 0.0562(12) 0.1127(18) 0.0305(12) 0.0844(16) 0.0100(12)
O3 0.0694(14) 0.0425(11) 0.0799(15) 0.0149(10) 0.0489(13) 0.0101(10)
N1 0.0576(14) 0.0464(13) 0.0533(14) 0.0122(11) 0.0393(12) 0.0122(11)
C1 0.0490(15) 0.0453(14) 0.0469(15) 0.0053(11) 0.0355(13) 0.0043(11)
C2 0.0469(15) 0.0516(16) 0.0521(16) -0.0022(12) 0.0356(14) -0.0001(13)
C3 0.0509(17) 0.0626(19) 0.0610(18) 0.0123(14) 0.0390(16) 0.0047(15)
C4 0.082(2) 0.0478(17) 0.072(2) 0.0150(16) 0.0608(19) 0.0057(15)
C5 0.075(2) 0.0525(18) 0.068(2) -0.0078(15) 0.0523(19) -0.0139(15)
C6 0.0486(16) 0.0620(19) 0.0476(16) 0.0001(14) 0.0303(14) -0.0031(14)
C7 0.0388(14) 0.0435(14) 0.0509(15) 0.0038(11) 0.0272(13) 0.0035(12)
C8 0.0414(14) 0.0444(14) 0.0510(15) 0.0043(11) 0.0316(13) -0.0006(12)
C9 0.0599(18) 0.0596(18) 0.0574(17) -0.0055(14) 0.0435(16) -0.0013(14)
C10 0.130(4) 0.078(3) 0.092(3) 0.035(3) 0.087(3) 0.039(2)
C11 0.077(2) 0.064(2) 0.067(2) -0.0045(17) 0.0526(19) -0.0130(16)

loop_
_atom_type_symbol
_atom_type_scat_dispersion_real
_atom_type_scat_dispersion_imag
_atom_type_scat_Cromer_Mann_a1
_atom_type_scat_Cromer_Mann_a2
_atom_type_scat_Cromer_Mann_a3
_atom_type_scat_Cromer_Mann_a4
_atom_type_scat_Cromer_Mann_b1
_atom_type_scat_Cromer_Mann_b2
_atom_type_scat_Cromer_Mann_b3
_atom_type_scat_Cromer_Mann_b4
_atom_type_scat_Cromer_Mann_c
_atom_type_scat_source
_atom_type_scat_dispersion_source
C 0.00347 0.00161 2.31000 1.02000 1.58860 0.86500 20.84390 10.20750 0.56870 51.65120 0.21560 'International Tables Volume C Table 6.1.1.4 (pp. 500-502)' 'Henke, Gullikson and Davis, At. Data and Nucl. Data Tables, 1993, 54, 2'
F 0.01794 0.01033 3.53920 2.64120 1.51700 1.02430 10.28250 4.29440 0.26150 26.14760 0.27760 'International Tables Volume C Table 6.1.1.4 (pp. 500-502)' 'Henke, Gullikson and Davis, At. Data and Nucl. Data Tables, 1993, 54, 2'
H 0.00000 0.00000 0.49300 0.32291 0.14019 0.04081 10.51090 26.12570 3.14236 57.79970 0.00304 'International Tables Volume C Table 6.1.1.4 (pp. 500-502)' 'Henke, Gullikson and Davis, At. Data and Nucl. Data Tables, 1993, 54, 2'
I -0.41187 1.83264 20.14720 18.99490 7.51380 2.27350 4.34700 0.38140 27.76600 66.87760 4.07120 'International Tables Volume C Table 6.1.1.4 (pp. 500-502)' 'Henke, Gullikson and Davis, At. Data and Nucl. Data Tables, 1993, 54, 2'
N 0.00653 0.00323 12.21260 3.13220 2.01250 1.16630 0.00570 9.89330 28.99750 0.58260 -11.52900 'International Tables Volume C Table 6.1.1.4 (pp. 500-502)' 'Henke, Gullikson and Davis, At. Data and Nucl. Data Tables, 1993, 54, 2'
O 0.01158 0.00611 3.04850 2.28680 1.54630 0.86700 13.27710 5.70110 0.32390 32.90890 0.25080 'International Tables Volume C Table 6.1.1.4 (pp. 500-502)' 'Henke, Gullikson and Davis, At. Data and Nucl. Data Tables, 1993, 54, 2'

loop_
_geom_angle_atom_site_label_1
_geom_angle_atom_site_label_2
_geom_angle_atom_site_label_3
_geom_angle
_geom_angle_site_symmetry_1
_geom_angle_site_symmetry_3
_geom_angle_publ_flag
C7 N1 C1 125.2(2) . . ?
C10 N1 C1 115.9(3) . . ?
C10 N1 C7 117.8(3) . . ?
C2 C1 N1 121.7(3) . . ?
C6 C1 N1 119.2(3) . . ?
C6 C1 C2 119.0(3) . . ?
C1 C2 I1 120.7(2) . . ?
C3 C2 I1 119.3(2) . . ?
C3 C2 C1 120.1(3) . . ?
C4 C3 C2 118.3(3) . . ?
H3 C3 C2 120.84(18) . . ?
H3 C3 C4 120.84(18) . . ?
C3 C4 F2 118.0(3) . . ?
C5 C4 F2 118.6(3) . . ?
C5 C4 C3 123.4(3) . . ?
C6 C5 C4 117.7(3) . . ?
H5 C5 C4 121.15(19) . . ?
H5 C5 C6 121.15(19) . . ?
C5 C6 C1 121.5(3) . . ?
H6 C6 C1 119.26(17) . . ?
H6 C6 C5 119.26(19) . . ?
N1 C7 O3 121.3(3) . . ?
C8 C7 O3 119.2(3) . . ?
C8 C7 N1 119.4(2) . . ?
C9 C8 C7 119.9(3) . . ?
C11 C8 C7 116.3(3) . . ?
C11 C8 C9 123.3(3) . . ?
C8 C9 F1 121.1(3) . . ?
H9 C9 F1 119.44(17) . . ?
H9 C9 C8 119.44(19) . . ?
H10a C10 N1 109.5 . . ?
H10b C10 N1 109.5 . . ?
H10b C10 H10a 109.5 . . ?
H10c C10 N1 109.5 . . ?
H10c C10 H10a 109.5 . . ?
H10c C10 H10b 109.5 . . ?
H11a C11 C8 109.5 . . ?
H11b C11 C8 109.5 . . ?
H11b C11 H11a 109.5 . . ?
H11c C11 C8 109.5 . . ?
H11c C11 H11a 109.5 . . ?
H11c C11 H11b 109.5 . . ?

loop_
_geom_bond_atom_site_label_1
_geom_bond_atom_site_label_2
_geom_bond_distance
_geom_bond_site_symmetry_2
_geom_bond_publ_flag
I1 C2 2.093(3) . ?
F1 C9 1.349(4) . ?
F2 C4 1.351(3) . ?
O3 C7 1.225(3) . ?
N1 C1 1.432(3) . ?
N1 C7 1.353(4) . ?
N1 C10 1.469(4) . ?
C1 C2 1.389(4) . ?
C1 C6 1.386(4) . ?
C2 C3 1.393(4) . ?
C3 C4 1.363(5) . ?
C3 H3 0.9300 . ?
C4 C5 1.367(5) . ?
C5 C6 1.377(4) . ?
C5 H5 0.9300 . ?
C6 H6 0.9300 . ?
C7 C8 1.497(4) . ?
C8 C9 1.308(4) . ?
C8 C11 1.491(4) . ?
C9 H9 0.9300 . ?
C10 H10a 0.9600 . ?
C10 H10b 0.9600 . ?
C10 H10c 0.9600 . ?
C11 H11a 0.9600 . ?
C11 H11b 0.9600 . ?
C11 H11c 0.9600 . ?

loop_
_geom_torsion_atom_site_label_1
_geom_torsion_atom_site_label_2
_geom_torsion_atom_site_label_3
_geom_torsion_atom_site_label_4
_geom_torsion
_geom_torsion_site_symmetry_1
_geom_torsion_site_symmetry_2
_geom_torsion_site_symmetry_3
_geom_torsion_site_symmetry_4
_geom_torsion_publ_flag
I1 C2 C1 N1 -2.4(3) . . . . ?
I1 C2 C1 C6 -178.9(2) . . . . ?
I1 C2 C3 C4 -179.7(2) . . . . ?
F1 C9 C8 C7 174.1(3) . . . . ?
F1 C9 C8 C11 2.2(4) . . . . ?
F2 C4 C3 C2 179.1(3) . . . . ?
F2 C4 C5 C6 -179.5(3) . . . . ?
O3 C7 N1 C1 -166.0(3) . . . . ?
O3 C7 N1 C10 1.1(4) . . . . ?
O3 C7 C8 C9 -128.5(3) . . . . ?
O3 C7 C8 C11 44.0(3) . . . . ?
N1 C1 C2 C3 178.1(3) . . . . ?
N1 C1 C6 C5 -178.6(3) . . . . ?
N1 C7 C8 C9 49.8(3) . . . . ?
N1 C7 C8 C11 -137.7(3) . . . . ?
C1 C2 C3 C4 -0.2(3) . . . . ?
C1 C6 C5 C4 1.0(3) . . . . ?
C2 C3 C4 C5 -0.9(4) . . . . ?
C3 C4 C5 C6 0.5(4) . . . . ?
